data_7048144
loop_
_publ_author_name
'Zheng, Kai'
'Liu, Ziqi'
'Jiang, Yefei'
'Guo, Penghu'
'Li, Haoran'
'Zeng, Chenghui'
'Ng, Seik Weng'
'Zhong, Shengliang'

_publ_section_title
;
 Ultrahigh luminescence quantum yield lanthanide coordination polymer as a
 multifunctional sensor.
;
_journal_issue 48
_journal_name_full 'Dalton transactions (Cambridge, England : 2003)'
_journal_page_first 17432
_journal_page_last 17440
_journal_paper_doi 10.1039/c8dt03832e
_journal_volume 47
_journal_year 2018
_chemical_formula_moiety 'Yb K (H2 O)2 (C13 H8 Cl F N O3)4, (H2 O)'
_chemical_formula_sum 'C52 H38 Cl4 F4 K N4 O15 Yb'
_chemical_formula_weight 1388.80
_space_group_crystal_system triclinic
_space_group_IT_number 2
_space_group_name_Hall '-P 1'
_space_group_name_H-M_alt 'P -1'
_symmetry_space_group_name_Hall '-P 1'
_symmetry_space_group_name_H-M 'P -1'
_atom_sites_solution_hydrogens mixed
_audit_creation_method SHELXL-2014/6
_audit_update_record
;
2018-07-10 deposited with the CCDC.
2018-11-19 downloaded from the CCDC.
;
_cell_angle_alpha 74.844(3)
_cell_angle_beta 86.508(3)
_cell_angle_gamma 72.910(3)
_cell_formula_units_Z 2
_cell_length_a 10.0457(4)
_cell_length_b 12.7511(5)
_cell_length_c 21.5690(8)
_cell_measurement_reflns_used 9772
_cell_measurement_temperature 293(2)
_cell_measurement_theta_max 27.4350
_cell_measurement_theta_min 3.8200
_cell_volume 2548.62(18)
_computing_structure_refinement 'SHELXL-2014/6 (Sheldrick, 2014)'
_diffrn_ambient_temperature 293(2)
_diffrn_measured_fraction_theta_full 0.998
_diffrn_measured_fraction_theta_max 0.959
_diffrn_measurement_device_type 'SuperNova, Single source at offset/far, EosS2'
_diffrn_radiation_type MoK\a
_diffrn_radiation_wavelength 0.71073
_diffrn_reflns_av_R_equivalents 0.0344
_diffrn_reflns_av_unetI/netI 0.0612
_diffrn_reflns_Laue_measured_fraction_full 0.998
_diffrn_reflns_Laue_measured_fraction_max 0.959
_diffrn_reflns_limit_h_max 12
_diffrn_reflns_limit_h_min -13
_diffrn_reflns_limit_k_max 15
_diffrn_reflns_limit_k_min -16
_diffrn_reflns_limit_l_max 27
_diffrn_reflns_limit_l_min -25
_diffrn_reflns_number 22974
_diffrn_reflns_point_group_measured_fraction_full 0.998
_diffrn_reflns_point_group_measured_fraction_max 0.959
_diffrn_reflns_theta_full 25.242
_diffrn_reflns_theta_max 27.580
_diffrn_reflns_theta_min 3.344
_exptl_absorpt_coefficient_mu 2.217
_exptl_absorpt_correction_T_max 1
_exptl_absorpt_correction_T_min 0.347
_exptl_absorpt_correction_type gaussian
_exptl_crystal_colour colorless
_exptl_crystal_density_diffrn 1.810
_exptl_crystal_description prism
_exptl_crystal_F_000 1382
_exptl_crystal_size_max 0.450
_exptl_crystal_size_mid 0.400
_exptl_crystal_size_min 0.300
_refine_diff_density_max 2.014
_refine_diff_density_min -1.927
_refine_diff_density_rms 0.129
_refine_ls_extinction_method none
_refine_ls_goodness_of_fit_ref 1.082
_refine_ls_hydrogen_treatment constr
_refine_ls_matrix_type full
_refine_ls_number_parameters 730
_refine_ls_number_reflns 11307
_refine_ls_number_restraints 0
_refine_ls_restrained_S_all 1.082
_refine_ls_R_factor_all 0.0719
_refine_ls_R_factor_gt 0.0588
_refine_ls_shift/su_max 0.001
_refine_ls_shift/su_mean 0.001
_refine_ls_structure_factor_coef Fsqd
_refine_ls_weighting_details 'w=1/[\s^2^(Fo^2^)+(0.0574P)^2^+8.3922P] where P=(Fo^2^+2Fc^2^)/3'
_refine_ls_weighting_scheme calc
_refine_ls_wR_factor_gt 0.1324
_refine_ls_wR_factor_ref 0.1395
_reflns_number_gt 9679
_reflns_number_total 11307
_reflns_threshold_expression 'I > 2\s(I)'
_cod_data_source_file c8dt03832e2.cif
_cod_data_source_block 2f
_cod_depositor_comments 'Adding full bibliography for 7048136--7048145.cif.'
_cod_database_code 7048144
_shelx_estimated_absorpt_t_min 0.435
_shelx_estimated_absorpt_t_max 0.556
_shelxl_version_number 2014/6

loop_
_space_group_symop_operation_xyz
'x, y, z'
'-x, -y, -z'

loop_
_atom_site_label
_atom_site_type_symbol
_atom_site_fract_x
_atom_site_fract_y
_atom_site_fract_z
_atom_site_U_iso_or_equiv
_atom_site_adp_type
_atom_site_occupancy
_atom_site_site_symmetry_order
_atom_site_calc_flag
_atom_site_refinement_flags_posn
_atom_site_refinement_flags_adp
Yb1 Yb 0.38798(3) 0.51189(2) 0.24299(2) 0.02898(9) Uani 1 1 d . .
K1 K 0.7979(3) 0.5500(3) 0.25712(16) 0.1111(10) Uani 1 1 d . .
Cl1 Cl -0.21373(19) 1.04740(19) 0.39617(11) 0.0620(6) Uani 1 1 d . .
Cl2 Cl 0.5511(2) 0.74291(17) 0.57724(10) 0.0565(5) Uani 1 1 d . .
Cl3 Cl 0.90845(18) 0.18003(16) -0.04154(10) 0.0528(5) Uani 1 1 d . .
Cl4 Cl 0.2784(2) -0.03888(18) 0.10647(12) 0.0615(5) Uani 1 1 d . .
F1 F -0.2282(4) 0.8715(4) 0.3363(3) 0.0672(14) Uani 1 1 d . .
F2 F 0.6998(5) 0.6732(4) 0.4679(2) 0.0655(13) Uani 1 1 d . .
F3 F 0.9509(4) 0.2885(4) 0.0554(2) 0.0594(12) Uani 1 1 d . .
F4 F 0.1094(4) 0.1381(4) 0.1629(3) 0.0632(13) Uani 1 1 d . .
O1 O 0.6081(5) 0.7665(4) 0.2296(3) 0.0682(19) Uani 1 1 d . .
O2 O 0.5030(5) 0.6451(4) 0.2161(2) 0.0392(10) Uani 1 1 d . .
O3 O 0.2241(4) 0.6929(3) 0.2467(2) 0.0351(10) Uani 1 1 d . .
O4 O 0.0055(5) 0.5252(5) 0.3539(3) 0.0568(14) Uani 1 1 d . .
O5 O 0.2061(4) 0.4726(4) 0.3059(2) 0.0358(10) Uani 1 1 d . .
O6 O 0.4242(4) 0.5352(4) 0.3429(2) 0.0339(9) Uani 1 1 d . .
O7 O 0.0879(5) 0.5353(5) 0.0970(3) 0.0511(13) Uani 1 1 d . .
O8 O 0.2275(4) 0.5550(4) 0.1657(2) 0.0390(10) Uani 1 1 d . .
O9 O 0.5065(4) 0.4775(3) 0.14645(19) 0.0300(9) Uani 1 1 d . .
O10 O 0.8176(5) 0.2745(4) 0.2701(4) 0.0681(18) Uani 1 1 d . .
O11 O 0.6105(5) 0.3941(4) 0.2751(2) 0.0382(10) Uani 1 1 d . .
O12 O 0.3871(4) 0.3315(4) 0.2468(2) 0.0393(11) Uani 1 1 d . .
O1W O 0.8949(9) 0.4465(7) 0.1687(4) 0.109(3) Uani 1 1 d . .
H11 H 0.9524 0.4764 0.1467 0.163 Uiso 1 1 d R U
H12 H 0.9344 0.3777 0.1855 0.163 Uiso 1 1 d R U
O2W O 0.9565(6) 0.6882(5) 0.1892(3) 0.0700(17) Uani 1 1 d . .
H21 H 1.0358 0.6475 0.1827 0.105 Uiso 1 1 d R U
H22 H 0.9169 0.7261 0.1538 0.105 Uiso 1 1 d R U
O3W O 1.0825(6) 0.2754(5) 0.3144(3) 0.0770(19) Uani 1 1 d . .
H31 H 1.1018 0.3370 0.3086 0.115 Uiso 1 1 d R U
H32 H 1.0026 0.2887 0.2991 0.115 Uiso 1 1 d R U
N1 N 0.2904(5) 0.9355(4) 0.3230(3) 0.0358(12) Uani 1 1 d . .
N2 N 0.1674(6) 0.6390(5) 0.4828(3) 0.0358(12) Uani 1 1 d . .
N3 N 0.3990(5) 0.3529(4) 0.0060(2) 0.0314(11) Uani 1 1 d . .
N4 N 0.6701(5) 0.0758(4) 0.1881(3) 0.0360(12) Uani 1 1 d . .
C1 C 0.5062(7) 0.7302(5) 0.2354(3) 0.0382(15) Uani 1 1 d . .
C2 C 0.3919(7) 0.8724(5) 0.2932(3) 0.0355(14) Uani 1 1 d . .
H2 H 0.4789 0.8848 0.2916 0.043 Uiso 1 1 calc R U
C3 C 0.3783(6) 0.7922(5) 0.2653(3) 0.0332(13) Uani 1 1 d . .
C4 C 0.2460(6) 0.7692(5) 0.2670(3) 0.0287(12) Uani 1 1 d . .
C5 C 0.1344(6) 0.8397(5) 0.2981(3) 0.0308(13) Uani 1 1 d . .
C6 C 0.0015(7) 0.8240(5) 0.3023(3) 0.0376(14) Uani 1 1 d . .
H6 H -0.0160 0.7695 0.2851 0.045 Uiso 1 1 calc R U
C7 C -0.1023(7) 0.8891(6) 0.3317(4) 0.0434(16) Uani 1 1 d . .
C8 C -0.0792(7) 0.9712(6) 0.3577(3) 0.0403(15) Uani 1 1 d . .
C9 C 0.0485(7) 0.9888(5) 0.3540(3) 0.0384(15) Uani 1 1 d . .
H9 H 0.0634 1.0449 0.3706 0.046 Uiso 1 1 calc R U
C10 C 0.1578(6) 0.9218(5) 0.3251(3) 0.0320(13) Uani 1 1 d . .
C11 C 0.3155(7) 1.0191(6) 0.3523(4) 0.0419(16) Uani 1 1 d . .
H11A H 0.2756 1.0987 0.3293 0.050 Uiso 1 1 calc R U
C12 C 0.3215(8) 0.9949(7) 0.4233(4) 0.0515(19) Uani 1 1 d . .
H12A H 0.2846 1.0581 0.4426 0.062 Uiso 1 1 calc R U
H12B H 0.3087 0.9233 0.4482 0.062 Uiso 1 1 calc R U
C13 C 0.4505(9) 0.9913(8) 0.3854(5) 0.071(3) Uani 1 1 d . .
H13A H 0.5164 0.9176 0.3873 0.085 Uiso 1 1 calc R U
H13B H 0.4922 1.0523 0.3817 0.085 Uiso 1 1 calc R U
C14 C 0.1314(7) 0.5160(5) 0.3471(3) 0.0326(13) Uani 1 1 d . .
C15 C 0.1228(7) 0.5961(5) 0.4400(3) 0.0358(14) Uani 1 1 d . .
H15 H 0.0321 0.5910 0.4436 0.043 Uiso 1 1 calc R U
C16 C 0.2020(6) 0.5591(5) 0.3913(3) 0.0285(12) Uani 1 1 d . .
C17 C 0.3410(6) 0.5647(5) 0.3846(3) 0.0273(12) Uani 1 1 d . .
C18 C 0.3896(6) 0.6114(5) 0.4317(3) 0.0298(12) Uani 1 1 d . .
C19 C 0.5246(7) 0.6211(5) 0.4280(3) 0.0355(14) Uani 1 1 d . .
H19 H 0.5833 0.5985 0.3959 0.043 Uiso 1 1 calc R U
C20 C 0.5704(7) 0.6639(6) 0.4718(3) 0.0383(15) Uani 1 1 d . .
C21 C 0.4861(7) 0.6942(5) 0.5217(3) 0.0379(15) Uani 1 1 d . .
C22 C 0.3539(7) 0.6855(5) 0.5265(3) 0.0360(14) Uani 1 1 d . .
H22A H 0.2979 0.7056 0.5599 0.043 Uiso 1 1 calc R U
C23 C 0.3026(6) 0.6460(5) 0.4808(3) 0.0307(13) Uani 1 1 d . .
C24 C 0.0735(8) 0.6744(6) 0.5328(3) 0.0446(17) Uani 1 1 d . .
H24 H 0.0877 0.6206 0.5753 0.054 Uiso 1 1 calc R U
C25 C -0.0720(8) 0.7425(7) 0.5152(4) 0.057(2) Uani 1 1 d . .
H25A H -0.1438 0.7289 0.5457 0.069 Uiso 1 1 calc R U
H25B H -0.1003 0.7621 0.4704 0.069 Uiso 1 1 calc R U
C26 C 0.0282(8) 0.7964(7) 0.5324(5) 0.061(2) Uani 1 1 d . .
H26A H 0.0611 0.8486 0.4981 0.073 Uiso 1 1 calc R U
H26B H 0.0176 0.8154 0.5735 0.073 Uiso 1 1 calc R U
C27 C 0.2058(6) 0.5196(5) 0.1188(3) 0.0318(13) Uani 1 1 d . .
C28 C 0.3008(6) 0.4128(5) 0.0394(3) 0.0304(13) Uani 1 1 d . .
H28 H 0.2079 0.4257 0.0290 0.037 Uiso 1 1 calc R U
C29 C 0.3289(6) 0.4556(5) 0.0874(3) 0.0261(11) Uani 1 1 d . .
C30 C 0.4687(6) 0.4420(4) 0.1037(3) 0.0256(11) Uani 1 1 d . .
C31 C 0.5760(6) 0.3788(4) 0.0668(3) 0.0260(12) Uani 1 1 d . .
C32 C 0.7171(6) 0.3630(5) 0.0781(3) 0.0322(13) Uani 1 1 d . .
H32A H 0.7435 0.3930 0.1087 0.039 Uiso 1 1 calc R U
C33 C 0.8148(6) 0.3037(5) 0.0444(3) 0.0359(14) Uani 1 1 d . .
C34 C 0.7797(7) 0.2588(5) -0.0021(3) 0.0342(14) Uani 1 1 d . .
C35 C 0.6421(6) 0.2766(5) -0.0168(3) 0.0320(13) Uani 1 1 d . .
H35 H 0.6179 0.2498 -0.0494 0.038 Uiso 1 1 calc R U
C36 C 0.5388(6) 0.3360(5) 0.0186(3) 0.0283(12) Uani 1 1 d . .
C37 C 0.3562(7) 0.3200(6) -0.0477(4) 0.0442(17) Uani 1 1 d . .
H37 H 0.3669 0.3671 -0.0905 0.053 Uiso 1 1 calc R U
C38 C 0.2373(8) 0.2762(8) -0.0403(4) 0.061(2) Uani 1 1 d . .
H38A H 0.1759 0.2966 -0.0773 0.073 Uiso 1 1 calc R U
H38B H 0.1915 0.2684 0.0008 0.073 Uiso 1 1 calc R U
C39 C 0.3809(8) 0.1994(7) -0.0432(5) 0.063(2) Uani 1 1 d . .
H39A H 0.4224 0.1454 -0.0037 0.075 Uiso 1 1 calc R U
H39B H 0.4068 0.1736 -0.0819 0.075 Uiso 1 1 calc R U
C40 C 0.6888(7) 0.3053(5) 0.2628(3) 0.0360(14) Uani 1 1 d . .
C41 C 0.7128(7) 0.1430(5) 0.2161(3) 0.0358(14) Uani 1 1 d . .
H41 H 0.8080 0.1280 0.2223 0.043 Uiso 1 1 calc R U
C42 C 0.6251(6) 0.2324(5) 0.2364(3) 0.0317(13) Uani 1 1 d . .
C43 C 0.4786(6) 0.2528(5) 0.2303(3) 0.0308(13) Uani 1 1 d . .
C44 C 0.4342(6) 0.1778(5) 0.2018(3) 0.0301(13) Uani 1 1 d . .
C45 C 0.2897(7) 0.1936(5) 0.1951(3) 0.0376(15) Uani 1 1 d . .
H45 H 0.2250 0.2501 0.2100 0.045 Uiso 1 1 calc R U
C46 C 0.2463(7) 0.1262(5) 0.1669(3) 0.0392(15) Uani 1 1 d . .
C47 C 0.3412(7) 0.0419(5) 0.1436(3) 0.0386(15) Uani 1 1 d . .
C48 C 0.4809(7) 0.0242(5) 0.1501(3) 0.0385(15) Uani 1 1 d . .
H48 H 0.5440 -0.0325 0.1347 0.046 Uiso 1 1 calc R U
C49 C 0.5285(6) 0.0915(5) 0.1797(3) 0.0316(13) Uani 1 1 d . .
C50 C 0.7684(7) -0.0230(5) 0.1715(4) 0.0397(15) Uani 1 1 d . .
H50 H 0.7709 -0.0973 0.2001 0.048 Uiso 1 1 calc R U
C51 C 0.9039(7) -0.0108(6) 0.1424(4) 0.0505(19) Uani 1 1 d . .
H51A H 0.9208 0.0625 0.1352 0.061 Uiso 1 1 calc R U
H51B H 0.9859 -0.0756 0.1541 0.061 Uiso 1 1 calc R U
C52 C 0.7948(7) -0.0197(6) 0.1025(4) 0.0469(17) Uani 1 1 d . .
H52A H 0.7453 0.0482 0.0709 0.056 Uiso 1 1 calc R U
H52B H 0.8104 -0.0898 0.0898 0.056 Uiso 1 1 calc R U

loop_
_atom_site_aniso_label
_atom_site_aniso_U_11
_atom_site_aniso_U_22
_atom_site_aniso_U_33
_atom_site_aniso_U_23
_atom_site_aniso_U_13
_atom_site_aniso_U_12
Yb1 0.03027(15) 0.03078(14) 0.02948(14) -0.01774(10) 0.00552(10) -0.00635(10)
K1 0.0766(17) 0.130(2) 0.120(2) -0.0489(19) 0.0165(16) -0.0081(15)
Cl1 0.0368(10) 0.0801(14) 0.0835(15) -0.0577(12) 0.0165(9) -0.0091(9)
Cl2 0.0589(12) 0.0659(12) 0.0632(12) -0.0401(10) -0.0022(9) -0.0246(9)
Cl3 0.0382(9) 0.0595(11) 0.0690(13) -0.0411(10) 0.0228(9) -0.0090(8)
Cl4 0.0520(11) 0.0702(13) 0.0845(15) -0.0495(12) 0.0042(10) -0.0253(10)
F1 0.035(2) 0.095(4) 0.097(4) -0.062(3) 0.019(2) -0.026(2)
F2 0.045(3) 0.103(4) 0.071(3) -0.044(3) 0.005(2) -0.035(2)
F3 0.026(2) 0.091(3) 0.060(3) -0.035(3) 0.0041(19) -0.003(2)
F4 0.031(2) 0.071(3) 0.100(4) -0.045(3) -0.002(2) -0.012(2)
O1 0.038(3) 0.055(3) 0.132(6) -0.056(4) 0.037(3) -0.024(2)
O2 0.043(3) 0.036(2) 0.042(3) -0.020(2) 0.015(2) -0.0112(19)
O3 0.040(2) 0.034(2) 0.036(2) -0.0182(19) 0.0045(19) -0.0099(18)
O4 0.045(3) 0.090(4) 0.063(4) -0.048(3) 0.022(3) -0.039(3)
O5 0.036(2) 0.046(2) 0.036(2) -0.025(2) 0.0066(19) -0.0173(19)
O6 0.037(2) 0.041(2) 0.028(2) -0.0189(19) 0.0058(18) -0.0105(18)
O7 0.024(2) 0.079(4) 0.056(3) -0.038(3) 0.004(2) -0.005(2)
O8 0.032(2) 0.046(3) 0.038(3) -0.024(2) 0.0006(19) 0.0025(19)
O9 0.030(2) 0.037(2) 0.026(2) -0.0155(17) 0.0017(17) -0.0093(17)
O10 0.033(3) 0.050(3) 0.134(6) -0.045(3) -0.006(3) -0.009(2)
O11 0.043(3) 0.036(2) 0.035(2) -0.0165(19) -0.003(2) -0.0050(19)
O12 0.032(2) 0.036(2) 0.054(3) -0.025(2) 0.012(2) -0.0071(18)
O1W 0.119(7) 0.137(7) 0.097(6) -0.028(5) 0.018(5) -0.083(6)
O2W 0.040(3) 0.084(4) 0.088(5) -0.047(4) 0.001(3) 0.001(3)
O3W 0.067(4) 0.058(4) 0.112(6) -0.037(4) -0.009(4) -0.011(3)
N1 0.036(3) 0.027(3) 0.050(3) -0.020(2) 0.009(2) -0.010(2)
N2 0.041(3) 0.046(3) 0.033(3) -0.024(2) 0.011(2) -0.020(2)
N3 0.032(3) 0.039(3) 0.033(3) -0.022(2) 0.003(2) -0.013(2)
N4 0.031(3) 0.029(3) 0.050(3) -0.018(2) 0.009(2) -0.006(2)
C1 0.041(4) 0.031(3) 0.045(4) -0.014(3) 0.015(3) -0.013(3)
C2 0.033(3) 0.029(3) 0.045(4) -0.011(3) 0.007(3) -0.009(2)
C3 0.035(3) 0.028(3) 0.037(3) -0.012(3) 0.010(3) -0.009(2)
C4 0.035(3) 0.024(3) 0.025(3) -0.007(2) 0.000(2) -0.005(2)
C5 0.033(3) 0.029(3) 0.031(3) -0.011(2) 0.002(2) -0.007(2)
C6 0.037(4) 0.038(3) 0.045(4) -0.024(3) 0.005(3) -0.010(3)
C7 0.033(4) 0.051(4) 0.051(4) -0.025(3) 0.004(3) -0.010(3)
C8 0.033(3) 0.043(4) 0.048(4) -0.026(3) 0.004(3) -0.003(3)
C9 0.032(3) 0.040(3) 0.047(4) -0.027(3) 0.006(3) -0.005(3)
C10 0.034(3) 0.030(3) 0.033(3) -0.014(3) 0.005(3) -0.006(2)
C11 0.038(4) 0.034(3) 0.060(5) -0.022(3) 0.013(3) -0.015(3)
C12 0.049(4) 0.052(4) 0.061(5) -0.032(4) 0.000(4) -0.010(3)
C13 0.047(5) 0.078(6) 0.116(8) -0.071(6) 0.003(5) -0.020(4)
C14 0.043(4) 0.036(3) 0.028(3) -0.015(3) 0.009(3) -0.021(3)
C15 0.039(4) 0.044(4) 0.037(3) -0.023(3) 0.013(3) -0.022(3)
C16 0.037(3) 0.029(3) 0.026(3) -0.013(2) 0.008(2) -0.016(2)
C17 0.037(3) 0.026(3) 0.021(3) -0.008(2) 0.001(2) -0.011(2)
C18 0.036(3) 0.028(3) 0.027(3) -0.012(2) 0.002(2) -0.007(2)
C19 0.037(4) 0.039(3) 0.034(3) -0.015(3) 0.008(3) -0.014(3)
C20 0.030(3) 0.045(4) 0.046(4) -0.017(3) -0.002(3) -0.015(3)
C21 0.052(4) 0.029(3) 0.037(4) -0.015(3) -0.005(3) -0.012(3)
C22 0.044(4) 0.033(3) 0.036(4) -0.019(3) 0.004(3) -0.010(3)
C23 0.034(3) 0.031(3) 0.031(3) -0.011(2) 0.006(3) -0.013(2)
C24 0.051(4) 0.059(4) 0.038(4) -0.031(3) 0.022(3) -0.026(3)
C25 0.043(4) 0.087(6) 0.062(5) -0.049(5) 0.023(4) -0.027(4)
C26 0.052(5) 0.074(5) 0.078(6) -0.052(5) 0.017(4) -0.023(4)
C27 0.030(3) 0.033(3) 0.031(3) -0.014(3) 0.008(3) -0.003(2)
C28 0.026(3) 0.036(3) 0.035(3) -0.018(3) 0.001(2) -0.008(2)
C29 0.023(3) 0.026(3) 0.028(3) -0.009(2) 0.003(2) -0.004(2)
C30 0.032(3) 0.025(3) 0.022(3) -0.008(2) 0.002(2) -0.009(2)
C31 0.027(3) 0.026(3) 0.025(3) -0.011(2) 0.004(2) -0.006(2)
C32 0.031(3) 0.039(3) 0.025(3) -0.010(3) -0.001(2) -0.005(2)
C33 0.028(3) 0.041(3) 0.035(3) -0.012(3) 0.002(3) -0.003(3)
C34 0.036(3) 0.029(3) 0.036(3) -0.014(3) 0.014(3) -0.005(2)
C35 0.030(3) 0.035(3) 0.037(3) -0.020(3) 0.009(3) -0.012(2)
C36 0.030(3) 0.025(3) 0.032(3) -0.012(2) 0.005(2) -0.009(2)
C37 0.046(4) 0.059(4) 0.041(4) -0.030(3) 0.004(3) -0.022(3)
C38 0.049(5) 0.093(6) 0.069(6) -0.060(5) 0.010(4) -0.031(4)
C39 0.056(5) 0.063(5) 0.094(7) -0.053(5) 0.013(5) -0.029(4)
C40 0.035(4) 0.026(3) 0.048(4) -0.012(3) 0.004(3) -0.008(2)
C41 0.032(3) 0.031(3) 0.046(4) -0.014(3) 0.003(3) -0.007(2)
C42 0.033(3) 0.025(3) 0.036(3) -0.010(2) 0.003(3) -0.007(2)
C43 0.035(3) 0.023(3) 0.033(3) -0.007(2) 0.011(3) -0.008(2)
C44 0.029(3) 0.025(3) 0.034(3) -0.006(2) 0.006(2) -0.006(2)
C45 0.038(4) 0.031(3) 0.044(4) -0.016(3) 0.007(3) -0.007(3)
C46 0.028(3) 0.039(3) 0.050(4) -0.013(3) 0.000(3) -0.010(3)
C47 0.045(4) 0.034(3) 0.044(4) -0.018(3) 0.004(3) -0.016(3)
C48 0.038(4) 0.033(3) 0.048(4) -0.018(3) 0.011(3) -0.012(3)
C49 0.033(3) 0.023(3) 0.041(4) -0.010(2) 0.009(3) -0.012(2)
C50 0.031(3) 0.030(3) 0.060(5) -0.021(3) 0.009(3) -0.004(2)
C51 0.039(4) 0.046(4) 0.073(6) -0.030(4) 0.016(4) -0.012(3)
C52 0.042(4) 0.050(4) 0.054(5) -0.029(4) 0.007(3) -0.008(3)

loop_
_atom_type_symbol
_atom_type_description
_atom_type_scat_dispersion_real
_atom_type_scat_dispersion_imag
_atom_type_scat_source
C C 0.0033 0.0016 'International Tables Vol C Tables 4.2.6.8 and 6.1.1.4'
H H 0.0000 0.0000 'International Tables Vol C Tables 4.2.6.8 and 6.1.1.4'
N N 0.0061 0.0033 'International Tables Vol C Tables 4.2.6.8 and 6.1.1.4'
O O 0.0106 0.0060 'International Tables Vol C Tables 4.2.6.8 and 6.1.1.4'
F F 0.0171 0.0103 'International Tables Vol C Tables 4.2.6.8 and 6.1.1.4'
Cl Cl 0.1484 0.1585 'International Tables Vol C Tables 4.2.6.8 and 6.1.1.4'
K K 0.2009 0.2494 'International Tables Vol C Tables 4.2.6.8 and 6.1.1.4'
Yb Yb -0.3850 5.5486 'International Tables Vol C Tables 4.2.6.8 and 6.1.1.4'

loop_
_geom_angle_atom_site_label_1
_geom_angle_atom_site_label_2
_geom_angle_atom_site_label_3
_geom_angle
_geom_angle_site_symmetry_1
_geom_angle_site_symmetry_3
O8 Yb1 O2 106.85(17) . .
O8 Yb1 O12 82.00(17) . .
O2 Yb1 O12 147.61(15) . .
O8 Yb1 O5 80.88(16) . .
O2 Yb1 O5 140.00(14) . .
O12 Yb1 O5 71.39(15) . .
O8 Yb1 O6 143.55(15) . .
O2 Yb1 O6 78.85(16) . .
O12 Yb1 O6 112.81(16) . .
O5 Yb1 O6 73.58(15) . .
O8 Yb1 O11 141.14(15) . .
O2 Yb1 O11 81.89(16) . .
O12 Yb1 O11 73.05(15) . .
O5 Yb1 O11 117.01(16) . .
O6 Yb1 O11 74.82(15) . .
O8 Yb1 O9 71.77(14) . .
O2 Yb1 O9 76.90(14) . .
O12 Yb1 O9 76.61(15) . .
O5 Yb1 O9 140.26(14) . .
O6 Yb1 O9 142.45(14) . .
O11 Yb1 O9 73.73(15) . .
O8 Yb1 O3 72.92(14) . .
O2 Yb1 O3 72.14(15) . .
O12 Yb1 O3 139.10(15) . .
O5 Yb1 O3 73.09(15) . .
O6 Yb1 O3 75.01(15) . .
O11 Yb1 O3 143.27(14) . .
O9 Yb1 O3 122.77(14) . .
O8 Yb1 K1 136.87(13) . .
O2 Yb1 K1 39.29(13) . .
O12 Yb1 K1 114.33(12) . .
O5 Yb1 K1 141.37(12) . .
O6 Yb1 K1 69.18(11) . .
O11 Yb1 K1 42.83(12) . .
O9 Yb1 K1 73.88(10) . .
O3 Yb1 K1 106.00(11) . .
O1W K1 O1 122.1(3) . .
O1W K1 O2W 79.9(2) . .
O1 K1 O2W 76.79(17) . .
O1W K1 O4 114.3(2) . 1_655
O1 K1 O4 111.4(2) . 1_655
O2W K1 O4 77.77(18) . 1_655
O1W K1 O2 99.9(2) . .
O1 K1 O2 44.92(14) . .
O2W K1 O2 110.98(18) . .
O4 K1 O2 145.75(17) 1_655 .
O1W K1 O11 80.43(19) . .
O1 K1 O11 103.05(15) . .
O2W K1 O11 156.39(19) . .
O4 K1 O11 122.63(18) 1_655 .
O2 K1 O11 60.05(13) . .
O1W K1 O10 56.3(2) . .
O1 K1 O10 141.30(17) . .
O2W K1 O10 131.94(18) . .
O4 K1 O10 101.24(18) 1_655 .
O2 K1 O10 96.45(15) . .
O11 K1 O10 39.49(12) . .
O1W K1 Yb1 92.69(19) . .
O1 K1 Yb1 72.32(12) . .
O2W K1 Yb1 137.78(16) . .
O4 K1 Yb1 140.50(14) 1_655 .
O2 K1 Yb1 29.10(9) . .
O11 K1 Yb1 31.11(9) . .
O10 K1 Yb1 69.26(10) . .
C1 O1 K1 93.6(4) . .
C1 O2 Yb1 136.3(4) . .
C1 O2 K1 85.8(4) . .
Yb1 O2 K1 111.61(18) . .
C4 O3 Yb1 127.5(4) . .
C14 O4 K1 128.6(4) . 1_455
C14 O5 Yb1 134.4(4) . .
C17 O6 Yb1 131.4(4) . .
C27 O8 Yb1 139.2(4) . .
C30 O9 Yb1 128.9(4) . .
C40 O10 K1 87.7(4) . .
C40 O11 Yb1 135.4(4) . .
C40 O11 K1 103.6(4) . .
Yb1 O11 K1 106.07(16) . .
C43 O12 Yb1 130.1(4) . .
C2 N1 C10 119.1(5) . .
C2 N1 C11 121.7(5) . .
C10 N1 C11 119.2(5) . .
C15 N2 C23 120.3(5) . .
C15 N2 C24 119.4(5) . .
C23 N2 C24 120.3(5) . .
C28 N3 C36 119.2(5) . .
C28 N3 C37 119.3(5) . .
C36 N3 C37 121.1(5) . .
C41 N4 C49 120.4(5) . .
C41 N4 C50 121.7(5) . .
C49 N4 C50 117.6(5) . .
O1 C1 O2 123.3(6) . .
O1 C1 C3 117.8(6) . .
O2 C1 C3 118.8(6) . .
N1 C2 C3 125.6(6) . .
C2 C3 C4 119.3(5) . .
C2 C3 C1 116.9(6) . .
C4 C3 C1 123.8(5) . .
O3 C4 C3 124.7(5) . .
O3 C4 C5 120.0(5) . .
C3 C4 C5 115.2(5) . .
C6 C5 C10 118.8(5) . .
C6 C5 C4 119.7(5) . .
C10 C5 C4 121.5(5) . .
C7 C6 C5 119.7(6) . .
F1 C7 C8 119.8(6) . .
F1 C7 C6 118.8(6) . .
C8 C7 C6 121.4(6) . .
C9 C8 C7 120.3(6) . .
C9 C8 Cl1 120.9(5) . .
C7 C8 Cl1 118.8(5) . .
C8 C9 C10 119.6(6) . .
N1 C10 C5 119.2(5) . .
N1 C10 C9 120.5(5) . .
C5 C10 C9 120.3(6) . .
N1 C11 C13 118.2(6) . .
N1 C11 C12 119.1(6) . .
C13 C11 C12 60.2(6) . .
C13 C12 C11 59.7(5) . .
C12 C13 C11 60.1(5) . .
O4 C14 O5 124.6(6) . .
O4 C14 C16 118.2(5) . .
O5 C14 C16 117.2(5) . .
N2 C15 C16 124.7(6) . .
C15 C16 C17 119.3(5) . .
C15 C16 C14 116.6(5) . .
C17 C16 C14 124.1(5) . .
O6 C17 C16 126.4(5) . .
O6 C17 C18 117.7(5) . .
C16 C17 C18 115.8(5) . .
C19 C18 C23 119.2(5) . .
C19 C18 C17 119.4(5) . .
C23 C18 C17 121.4(5) . .
C20 C19 C18 119.7(6) . .
F2 C20 C19 119.4(6) . .
F2 C20 C21 119.4(6) . .
C19 C20 C21 121.2(6) . .
C22 C21 C20 120.3(6) . .
C22 C21 Cl2 120.4(5) . .
C20 C21 Cl2 119.3(5) . .
C21 C22 C23 119.6(6) . .
N2 C23 C22 121.5(5) . .
N2 C23 C18 118.5(5) . .
C22 C23 C18 120.0(6) . .
N2 C24 C26 118.6(6) . .
N2 C24 C25 119.2(6) . .
C26 C24 C25 60.2(5) . .
C24 C25 C26 60.2(5) . .
C24 C26 C25 59.6(5) . .
O7 C27 O8 123.6(5) . .
O7 C27 C29 118.0(5) . .
O8 C27 C29 118.4(5) . .
N3 C28 C29 124.5(5) . .
C28 C29 C30 120.1(5) . .
C28 C29 C27 116.6(5) . .
C30 C29 C27 123.2(5) . .
O9 C30 C29 125.6(5) . .
O9 C30 C31 118.7(5) . .
C29 C30 C31 115.7(5) . .
C32 C31 C36 119.0(5) . .
C32 C31 C30 120.1(5) . .
C36 C31 C30 120.9(5) . .
C33 C32 C31 119.6(6) . .
C32 C33 F3 119.6(6) . .
C32 C33 C34 122.0(6) . .
F3 C33 C34 118.4(5) . .
C33 C34 C35 120.3(5) . .
C33 C34 Cl3 120.0(5) . .
C35 C34 Cl3 119.7(5) . .
C34 C35 C36 118.6(6) . .
N3 C36 C35 120.0(5) . .
N3 C36 C31 119.6(5) . .
C35 C36 C31 120.4(5) . .
C38 C37 N3 118.8(6) . .
C38 C37 C39 61.9(5) . .
N3 C37 C39 118.7(7) . .
C37 C38 C39 59.6(5) . .
C37 C39 C38 58.5(5) . .
O10 C40 O11 123.7(6) . .
O10 C40 C42 117.4(5) . .
O11 C40 C42 118.9(6) . .
N4 C41 C42 124.4(6) . .
C41 C42 C43 118.4(6) . .
C41 C42 C40 118.3(6) . .
C43 C42 C40 123.3(5) . .
O12 C43 C42 125.0(6) . .
O12 C43 C44 118.5(5) . .
C42 C43 C44 116.5(5) . .
C49 C44 C45 118.9(6) . .
C49 C44 C43 122.3(5) . .
C45 C44 C43 118.8(5) . .
C46 C45 C44 119.6(6) . .
C45 C46 F4 119.6(6) . .
C45 C46 C47 121.1(6) . .
F4 C46 C47 119.2(6) . .
C48 C47 C46 120.4(6) . .
C48 C47 Cl4 121.0(5) . .
C46 C47 Cl4 118.6(5) . .
C47 C48 C49 119.7(6) . .
N4 C49 C48 121.8(5) . .
N4 C49 C44 117.9(5) . .
C48 C49 C44 120.3(6) . .
N4 C50 C52 118.6(6) . .
N4 C50 C51 118.2(5) . .
C52 C50 C51 59.5(5) . .
C52 C51 C50 59.9(5) . .
C50 C52 C51 60.6(5) . .

loop_
_geom_bond_atom_site_label_1
_geom_bond_atom_site_label_2
_geom_bond_distance
_geom_bond_site_symmetry_2
Yb1 O8 2.238(4) .
Yb1 O2 2.262(4) .
Yb1 O12 2.282(4) .
Yb1 O5 2.304(4) .
Yb1 O6 2.314(4) .
Yb1 O11 2.325(4) .
Yb1 O9 2.411(4) .
Yb1 O3 2.427(4) .
Yb1 K1 4.324(3) .
K1 O1W 2.580(9) .
K1 O1 2.792(6) .
K1 O2W 2.793(7) .
K1 O4 2.932(6) 1_655
K1 O2 2.945(6) .
K1 O11 3.059(6) .
K1 O10 3.398(6) .
Cl1 C8 1.724(6) .
Cl2 C21 1.723(6) .
Cl3 C34 1.719(6) .
Cl4 C47 1.726(6) .
F1 C7 1.341(8) .
F2 C20 1.335(7) .
F3 C33 1.350(7) .
F4 C46 1.345(7) .
O1 C1 1.228(8) .
O2 C1 1.267(7) .
O3 C4 1.244(7) .
O4 C14 1.239(8) .
O4 K1 2.932(6) 1_455
O5 C14 1.261(7) .
O6 C17 1.245(7) .
O7 C27 1.242(8) .
O8 C27 1.264(7) .
O9 C30 1.250(6) .
O10 C40 1.244(8) .
O11 C40 1.256(7) .
O12 C43 1.258(7) .
N1 C2 1.344(8) .
N1 C10 1.391(8) .
N1 C11 1.459(8) .
N2 C15 1.345(8) .
N2 C23 1.385(8) .
N2 C24 1.461(8) .
N3 C28 1.355(7) .
N3 C36 1.389(8) .
N3 C37 1.457(8) .
N4 C41 1.342(8) .
N4 C49 1.393(8) .
N4 C50 1.467(7) .
C1 C3 1.504(8) .
C2 C3 1.357(9) .
C3 C4 1.440(9) .
C4 C5 1.465(8) .
C5 C6 1.402(9) .
C5 C10 1.404(8) .
C6 C7 1.367(9) .
C7 C8 1.388(9) .
C8 C9 1.360(9) .
C9 C10 1.403(8) .
C11 C13 1.477(11) .
C11 C12 1.483(11) .
C12 C13 1.485(12) .
C14 C16 1.517(8) .
C15 C16 1.377(8) .
C16 C17 1.416(8) .
C17 C18 1.475(8) .
C18 C19 1.393(9) .
C18 C23 1.408(8) .
C19 C20 1.368(9) .
C20 C21 1.393(9) .
C21 C22 1.361(9) .
C22 C23 1.401(8) .
C24 C26 1.485(10) .
C24 C25 1.478(11) .
C25 C26 1.487(10) .
C27 C29 1.499(7) .
C28 C29 1.368(8) .
C29 C30 1.418(8) .
C30 C31 1.472(7) .
C31 C32 1.399(8) .
C31 C36 1.408(8) .
C32 C33 1.352(8) .
C33 C34 1.386(9) .
C34 C35 1.376(9) .
C35 C36 1.405(8) .
C37 C38 1.444(10) .
C37 C39 1.461(10) .
C38 C39 1.494(11) .
C40 C42 1.506(8) .
C41 C42 1.375(8) .
C42 C43 1.426(9) .
C43 C44 1.443(8) .
C44 C49 1.393(8) .
C44 C45 1.417(9) .
C45 C46 1.350(9) .
C46 C47 1.392(9) .
C47 C48 1.363(9) .
C48 C49 1.393(9) .
C50 C52 1.486(10) .
C50 C51 1.496(9) .
C51 C52 1.480(10) .
